data_2221506
loop_
_publ_author_name
'Han, Cheng-Li'

_publ_section_title {4-Bromo-2-[(2-morpholinoethyl)iminomethyl]phenolato}iodido(methanol)zinc(II)
_journal_coeditor_code SJ2595
_journal_issue 4
_journal_name_full 'Acta Crystallographica Section E'
_journal_page_first m418
_journal_paper_doi 10.1107/S1600536809009234
_journal_volume 65
_journal_year 2009
_chemical_formula_iupac '[Zn (C13 H16 Br N2 O2) I (C H4 O)]'
_chemical_formula_moiety 'C14 H20 Br I N2 O3 Zn'
_chemical_formula_sum 'C14 H20 Br I N2 O3 Zn'
_chemical_formula_weight 536.50
_chemical_name_systematic
;
{4-Bromo-2-[(2-morpholinoethyl)iminomethyl]phenolato}iodido(methanol)zinc(II)
;
_space_group_IT_number 14
_symmetry_cell_setting monoclinic
_symmetry_space_group_name_Hall '-P 2ybc'
_symmetry_space_group_name_H-M 'P 1 21/c 1'
_atom_sites_solution_hydrogens geom
_atom_sites_solution_primary direct
_atom_sites_solution_secondary difmap
_audit_creation_method SHELXL-97
_cell_angle_alpha 90.00
_cell_angle_beta 100.497(4)
_cell_angle_gamma 90.00
_cell_formula_units_Z 4
_cell_length_a 7.747(2)
_cell_length_b 24.977(3)
_cell_length_c 9.598(2)
_cell_measurement_reflns_used 3128
_cell_measurement_temperature 298(2)
_cell_measurement_theta_max 25.8
_cell_measurement_theta_min 2.6
_cell_volume 1826.1(6)
_computing_cell_refinement 'SAINT (Bruker, 1998)'
_computing_data_collection 'SMART (Bruker, 1998)'
_computing_data_reduction 'SAINT (Bruker, 1998)'
_computing_molecular_graphics 'SHELXTL (Sheldrick, 2008)'
_computing_publication_material 'SHELXTL (Sheldrick, 2008)'
_computing_structure_refinement 'SHELXL97 (Sheldrick, 2008)'
_computing_structure_solution 'SHELXS97 (Sheldrick, 2008)'
_diffrn_ambient_temperature 298(2)
_diffrn_measured_fraction_theta_full 0.985
_diffrn_measured_fraction_theta_max 0.985
_diffrn_measurement_device_type 'Bruker SMART CCD area-detector'
_diffrn_measurement_method \w
_diffrn_radiation_monochromator graphite
_diffrn_radiation_source 'fine-focus sealed tube'
_diffrn_radiation_type MoK\a
_diffrn_radiation_wavelength 0.71073
_diffrn_reflns_av_R_equivalents 0.0381
_diffrn_reflns_av_sigmaI/netI 0.0441
_diffrn_reflns_limit_h_max 9
_diffrn_reflns_limit_h_min -9
_diffrn_reflns_limit_k_max 31
_diffrn_reflns_limit_k_min -30
_diffrn_reflns_limit_l_max 12
_diffrn_reflns_limit_l_min -12
_diffrn_reflns_number 12877
_diffrn_reflns_theta_full 27.00
_diffrn_reflns_theta_max 27.00
_diffrn_reflns_theta_min 1.63
_diffrn_standards_number 0
_exptl_absorpt_coefficient_mu 5.235
_exptl_absorpt_correction_T_max 0.231
_exptl_absorpt_correction_T_min 0.217
_exptl_absorpt_correction_type multi-scan
_exptl_absorpt_process_details '(SADABS; Sheldrick, 1996)'
_exptl_crystal_colour yellow
_exptl_crystal_density_diffrn 1.951
_exptl_crystal_density_method 'not measured'
_exptl_crystal_description block
_exptl_crystal_F_000 1040
_exptl_crystal_size_max 0.30
_exptl_crystal_size_mid 0.30
_exptl_crystal_size_min 0.28
_refine_diff_density_max 0.958
_refine_diff_density_min -0.708
_refine_ls_extinction_method none
_refine_ls_goodness_of_fit_ref 1.031
_refine_ls_hydrogen_treatment mixed
_refine_ls_matrix_type full
_refine_ls_number_parameters 203
_refine_ls_number_reflns 3928
_refine_ls_number_restraints 1
_refine_ls_restrained_S_all 1.031
_refine_ls_R_factor_all 0.0574
_refine_ls_R_factor_gt 0.0401
_refine_ls_shift/su_max_lt 0.001
_refine_ls_shift/su_mean 0.000
_refine_ls_structure_factor_coef Fsqd
_refine_ls_weighting_details 'calc w=1/[\s^2^(Fo^2^)+(0.0385P)^2^+2.0556P] where P=(Fo^2^+2Fc^2^)/3'
_refine_ls_weighting_scheme calc
_refine_ls_wR_factor_gt 0.0885
_refine_ls_wR_factor_ref 0.0955
_reflns_number_gt 2994
_reflns_number_total 3928
_reflns_threshold_expression I>2\s(I)
_cod_data_source_file sj2595.cif
_cod_data_source_block I
_cod_original_sg_symbol_H-M 'P 21/c'
_cod_database_code 2221506
_cod_database_fobs_code 2221506

loop_
_symmetry_equiv_pos_as_xyz
'x, y, z'
'-x, y+1/2, -z+1/2'
'-x, -y, -z'
'x, -y-1/2, z-1/2'

loop_
_atom_site_type_symbol
_atom_site_label
_atom_site_fract_x
_atom_site_fract_y
_atom_site_fract_z
_atom_site_U_iso_or_equiv
_atom_site_adp_type
_atom_site_calc_flag
_atom_site_refinement_flags
_atom_site_occupancy
_atom_site_disorder_assembly
_atom_site_disorder_group
Zn Zn1 0.50584(7) 0.55343(2) 0.28004(5) 0.03432(14) Uani d . 1 . .
I I1 0.17781(4) 0.568293(16) 0.25354(4) 0.05466(14) Uani d . 1 . .
Br Br1 1.05025(10) 0.31501(2) 0.17245(8) 0.0752(2) Uani d . 1 . .
O O1 0.5139(4) 0.47117(12) 0.3133(3) 0.0403(8) Uani d . 1 . .
O O2 0.6023(12) 0.73465(19) 0.4160(5) 0.119(3) Uani d . 1 . .
O O3 0.6375(4) 0.56560(12) 0.4796(3) 0.0370(7) Uani d D 1 . .
N N1 0.6591(4) 0.54528(13) 0.1329(4) 0.0276(7) Uani d . 1 . .
N N2 0.5630(5) 0.65133(14) 0.2055(4) 0.0381(9) Uani d . 1 . .
C C1 0.7471(6) 0.45205(16) 0.1873(4) 0.0298(9) Uani d . 1 . .
C C2 0.6310(6) 0.43807(17) 0.2793(5) 0.0340(10) Uani d . 1 . .
C C3 0.6426(7) 0.38546(18) 0.3320(5) 0.0464(13) Uani d . 1 . .
H H3 0.5649 0.3747 0.3899 0.056 Uiso calc R 1 . .
C C4 0.7640(8) 0.34916(19) 0.3017(5) 0.0502(13) Uani d . 1 . .
H H4 0.7691 0.3148 0.3396 0.060 Uiso calc R 1 . .
C C5 0.8782(7) 0.36454(18) 0.2139(5) 0.0409(11) Uani d . 1 . .
C C6 0.8706(6) 0.41432(18) 0.1569(5) 0.0364(10) Uani d . 1 . .
H H6 0.9477 0.4237 0.0972 0.044 Uiso calc R 1 . .
C C7 0.7474(6) 0.50294(17) 0.1163(4) 0.0310(9) Uani d . 1 . .
H H7 0.8209 0.5054 0.0501 0.037 Uiso calc R 1 . .
C C8 0.6873(6) 0.59135(17) 0.0431(5) 0.0366(10) Uani d . 1 . .
H H8A 0.6722 0.5799 -0.0549 0.044 Uiso calc R 1 . .
H H8B 0.8066 0.6044 0.0713 0.044 Uiso calc R 1 . .
C C9 0.5603(6) 0.63595(17) 0.0561(4) 0.0346(10) Uani d . 1 . .
H H9A 0.5897 0.6669 0.0041 0.042 Uiso calc R 1 . .
H H9B 0.4426 0.6247 0.0137 0.042 Uiso calc R 1 . .
C C10 0.4279(9) 0.6926(2) 0.2083(6) 0.0645(18) Uani d . 1 . .
H H10A 0.3126 0.6775 0.1741 0.077 Uiso calc R 1 . .
H H10B 0.4458 0.7219 0.1464 0.077 Uiso calc R 1 . .
C C11 0.4376(14) 0.7133(3) 0.3593(8) 0.099(3) Uani d . 1 . .
H H11A 0.3489 0.7407 0.3593 0.118 Uiso calc R 1 . .
H H11B 0.4118 0.6842 0.4192 0.118 Uiso calc R 1 . .
C C12 0.7298(13) 0.6951(3) 0.4179(7) 0.100(3) Uani d . 1 . .
H H12A 0.7050 0.6656 0.4769 0.119 Uiso calc R 1 . .
H H12B 0.8438 0.7097 0.4592 0.119 Uiso calc R 1 . .
C C13 0.7348(9) 0.6746(2) 0.2692(6) 0.0619(16) Uani d . 1 . .
H H13A 0.7629 0.7038 0.2106 0.074 Uiso calc R 1 . .
H H13B 0.8256 0.6476 0.2735 0.074 Uiso calc R 1 . .
C C14 0.8215(7) 0.5553(2) 0.5089(6) 0.0561(14) Uani d . 1 . .
H H14A 0.8423 0.5183 0.4908 0.084 Uiso calc R 1 . .
H H14B 0.8673 0.5633 0.6064 0.084 Uiso calc R 1 . .
H H14C 0.8788 0.5773 0.4492 0.084 Uiso calc R 1 . .
H H3A 0.592(8) 0.554(2) 0.547(4) 0.080 Uiso d D 1 . .

loop_
_atom_site_aniso_label
_atom_site_aniso_U_11
_atom_site_aniso_U_22
_atom_site_aniso_U_33
_atom_site_aniso_U_12
_atom_site_aniso_U_13
_atom_site_aniso_U_23
Zn1 0.0288(3) 0.0448(3) 0.0309(3) 0.0064(2) 0.0093(2) -0.0008(2)
I1 0.02973(19) 0.0787(3) 0.0568(2) 0.00815(16) 0.01119(16) 0.01217(18)
Br1 0.0901(5) 0.0545(4) 0.0895(5) 0.0392(3) 0.0386(4) 0.0100(3)
O1 0.046(2) 0.0353(17) 0.0463(19) 0.0053(14) 0.0257(17) 0.0043(14)
O2 0.253(9) 0.041(3) 0.068(3) -0.004(4) 0.044(4) -0.013(2)
O3 0.0370(18) 0.0466(19) 0.0286(16) -0.0013(14) 0.0093(14) 0.0038(14)
N1 0.0282(19) 0.0265(18) 0.0288(18) 0.0003(14) 0.0067(15) 0.0010(14)
N2 0.053(3) 0.0282(19) 0.037(2) 0.0047(17) 0.0179(19) 0.0044(15)
C1 0.032(2) 0.030(2) 0.027(2) 0.0010(18) 0.0060(19) -0.0024(17)
C2 0.038(3) 0.035(2) 0.030(2) -0.0023(19) 0.008(2) -0.0002(18)
C3 0.066(4) 0.036(3) 0.044(3) 0.004(2) 0.027(3) 0.007(2)
C4 0.075(4) 0.029(2) 0.048(3) 0.005(2) 0.014(3) 0.005(2)
C5 0.046(3) 0.038(3) 0.040(3) 0.012(2) 0.010(2) -0.005(2)
C6 0.037(3) 0.037(2) 0.037(2) 0.004(2) 0.013(2) -0.0018(19)
C7 0.029(2) 0.038(2) 0.027(2) -0.0031(19) 0.0084(18) -0.0034(18)
C8 0.042(3) 0.034(2) 0.036(2) 0.000(2) 0.015(2) 0.0049(19)
C9 0.038(3) 0.033(2) 0.033(2) 0.0041(19) 0.009(2) 0.0095(18)
C10 0.107(5) 0.039(3) 0.057(3) 0.030(3) 0.041(4) 0.017(2)
C11 0.174(10) 0.065(5) 0.073(5) 0.055(5) 0.064(6) 0.022(4)
C12 0.196(10) 0.046(4) 0.051(4) -0.041(5) 0.007(5) -0.009(3)
C13 0.087(5) 0.046(3) 0.053(3) -0.026(3) 0.013(3) -0.005(2)
C14 0.040(3) 0.075(4) 0.050(3) -0.008(3) 0.001(3) 0.017(3)

loop_
_atom_type_symbol
_atom_type_description
_atom_type_scat_dispersion_real
_atom_type_scat_dispersion_imag
_atom_type_scat_source
C C 0.0033 0.0016 'International Tables Vol C Tables 4.2.6.8 and 6.1.1.4'
H H 0.0000 0.0000 'International Tables Vol C Tables 4.2.6.8 and 6.1.1.4'
N N 0.0061 0.0033 'International Tables Vol C Tables 4.2.6.8 and 6.1.1.4'
O O 0.0106 0.0060 'International Tables Vol C Tables 4.2.6.8 and 6.1.1.4'
Zn Zn 0.2839 1.4301 'International Tables Vol C Tables 4.2.6.8 and 6.1.1.4'
Br Br -0.2901 2.4595 'International Tables Vol C Tables 4.2.6.8 and 6.1.1.4'
I I -0.4742 1.8119 'International Tables Vol C Tables 4.2.6.8 and 6.1.1.4'

loop_
_geom_angle_atom_site_label_1
_geom_angle_atom_site_label_2
_geom_angle_atom_site_label_3
_geom_angle_site_symmetry_1
_geom_angle_site_symmetry_3
_geom_angle
_geom_angle_publ_flag
N1 Zn1 O3 . . 114.78(13) y
N1 Zn1 O1 . . 90.15(12) y
O3 Zn1 O1 . . 90.42(13) y
N1 Zn1 I1 . . 130.76(10) y
O3 Zn1 I1 . . 113.36(9) y
O1 Zn1 I1 . . 99.31(9) y
C2 O1 Zn1 . . 126.0(3) ?
C12 O2 C11 . . 109.3(5) ?
C14 O3 Zn1 . . 118.2(3) ?
C14 O3 H3A . . 109(4) ?
Zn1 O3 H3A . . 118(4) ?
C7 N1 C8 . . 115.5(3) ?
C7 N1 Zn1 . . 124.4(3) ?
C8 N1 Zn1 . . 119.9(3) ?
C10 N2 C13 . . 107.9(4) ?
C10 N2 C9 . . 108.4(4) ?
C13 N2 C9 . . 110.8(4) ?
C6 C1 C2 . . 119.8(4) ?
C6 C1 C7 . . 115.6(4) ?
C2 C1 C7 . . 124.6(4) ?
O1 C2 C3 . . 120.1(4) ?
O1 C2 C1 . . 123.2(4) ?
C3 C2 C1 . . 116.7(4) ?
C4 C3 C2 . . 122.8(4) ?
C4 C3 H3 . . 118.6 ?
C2 C3 H3 . . 118.6 ?
C3 C4 C5 . . 118.9(4) ?
C3 C4 H4 . . 120.5 ?
C5 C4 H4 . . 120.5 ?
C6 C5 C4 . . 121.0(4) ?
C6 C5 Br1 . . 119.3(4) ?
C4 C5 Br1 . . 119.6(4) ?
C5 C6 C1 . . 120.7(4) ?
C5 C6 H6 . . 119.7 ?
C1 C6 H6 . . 119.7 ?
N1 C7 C1 . . 128.3(4) ?
N1 C7 H7 . . 115.8 ?
C1 C7 H7 . . 115.8 ?
N1 C8 C9 . . 111.1(3) ?
N1 C8 H8A . . 109.4 ?
C9 C8 H8A . . 109.4 ?
N1 C8 H8B . . 109.4 ?
C9 C8 H8B . . 109.4 ?
H8A C8 H8B . . 108.0 ?
N2 C9 C8 . . 112.2(4) ?
N2 C9 H9A . . 109.2 ?
C8 C9 H9A . . 109.2 ?
N2 C9 H9B . . 109.2 ?
C8 C9 H9B . . 109.2 ?
H9A C9 H9B . . 107.9 ?
N2 C10 C11 . . 110.1(5) ?
N2 C10 H10A . . 109.6 ?
C11 C10 H10A . . 109.6 ?
N2 C10 H10B . . 109.6 ?
C11 C10 H10B . . 109.6 ?
H10A C10 H10B . . 108.2 ?
O2 C11 C10 . . 112.5(6) ?
O2 C11 H11A . . 109.1 ?
C10 C11 H11A . . 109.1 ?
O2 C11 H11B . . 109.1 ?
C10 C11 H11B . . 109.1 ?
H11A C11 H11B . . 107.8 ?
O2 C12 C13 . . 111.4(6) ?
O2 C12 H12A . . 109.4 ?
C13 C12 H12A . . 109.4 ?
O2 C12 H12B . . 109.4 ?
C13 C12 H12B . . 109.4 ?
H12A C12 H12B . . 108.0 ?
N2 C13 C12 . . 110.2(6) ?
N2 C13 H13A . . 109.6 ?
C12 C13 H13A . . 109.6 ?
N2 C13 H13B . . 109.6 ?
C12 C13 H13B . . 109.6 ?
H13A C13 H13B . . 108.1 ?
O3 C14 H14A . . 109.5 ?
O3 C14 H14B . . 109.5 ?
H14A C14 H14B . . 109.5 ?
O3 C14 H14C . . 109.5 ?
H14A C14 H14C . . 109.5 ?
H14B C14 H14C . . 109.5 ?

loop_
_geom_bond_atom_site_label_1
_geom_bond_atom_site_label_2
_geom_bond_site_symmetry_2
_geom_bond_distance
_geom_bond_publ_flag
Zn1 N1 . 2.014(3) y
Zn1 O3 . 2.023(3) y
Zn1 O1 . 2.078(3) y
Zn1 I1 . 2.5346(9) y
Br1 C5 . 1.913(4) ?
O1 C2 . 1.311(5) ?
O2 C12 . 1.394(10) ?
O2 C11 . 1.398(11) ?
O3 C14 . 1.425(6) ?
O3 H3A . 0.84(5) ?
N1 C7 . 1.285(5) ?
N1 C8 . 1.478(5) ?
N2 C10 . 1.472(6) ?
N2 C13 . 1.478(7) ?
N2 C9 . 1.481(5) ?
C1 C6 . 1.411(6) ?
C1 C2 . 1.414(6) ?
C1 C7 . 1.442(6) ?
C2 C3 . 1.405(6) ?
C3 C4 . 1.375(7) ?
C3 H3 . 0.9300 ?
C4 C5 . 1.383(7) ?
C4 H4 . 0.9300 ?
C5 C6 . 1.355(6) ?
C6 H6 . 0.9300 ?
C7 H7 . 0.9300 ?
C8 C9 . 1.507(6) ?
C8 H8A . 0.9700 ?
C8 H8B . 0.9700 ?
C9 H9A . 0.9700 ?
C9 H9B . 0.9700 ?
C10 C11 . 1.528(9) ?
C10 H10A . 0.9700 ?
C10 H10B . 0.9700 ?
C11 H11A . 0.9700 ?
C11 H11B . 0.9700 ?
C12 C13 . 1.525(8) ?
C12 H12A . 0.9700 ?
C12 H12B . 0.9700 ?
C13 H13A . 0.9700 ?
C13 H13B . 0.9700 ?
C14 H14A . 0.9600 ?
C14 H14B . 0.9600 ?
C14 H14C . 0.9600 ?

loop_
_geom_hbond_atom_site_label_D
_geom_hbond_atom_site_label_H
_geom_hbond_atom_site_label_A
_geom_hbond_site_symmetry_A
_geom_hbond_distance_DH
_geom_hbond_distance_HA
_geom_hbond_distance_DA
_geom_hbond_angle_DHA
O3 H3A O1 3_666 0.84(5) 1.81(5) 2.649(4) 178(7)
